data_4344862
loop_
_publ_author_name
'Huang, Kexuan'
'Martin, Caleb D.'

_publ_section_title
;
 Peculiar Reactivity of Isothiocyanates with Pentaphenylborole.
;
_journal_issue 1
_journal_name_full 'Inorganic chemistry'
_journal_page_first 330
_journal_paper_doi 10.1021/acs.inorgchem.5b02469
_journal_volume 55
_journal_year 2015
_chemical_formula_sum 'C54 H45 B N2 S'
_chemical_formula_weight 764.79
_chemical_name_systematic
;
 ?
;
_space_group_crystal_system monoclinic
_space_group_IT_number 14
_space_group_name_Hall '-P 2ybc'
_space_group_name_H-M_alt 'P 1 21/c 1'
_symmetry_space_group_name_Hall '-P 2ybc'
_symmetry_space_group_name_H-M 'P 1 21/c 1'
_atom_sites_solution_hydrogens geom
_audit_creation_method SHELXL-2013
_cell_angle_alpha 90
_cell_angle_beta 99.766(2)
_cell_angle_gamma 90
_cell_formula_units_Z 4
_cell_length_a 12.1437(9)
_cell_length_b 17.6125(11)
_cell_length_c 19.7370(14)
_cell_measurement_temperature 150(2)
_cell_volume 4160.2(5)
_computing_cell_refinement 'Bruker SAINT'
_computing_data_collection 'Bruker APEX2'
_computing_data_reduction 'Bruker SAINT'
_computing_molecular_graphics 'Bruker SHELXTL'
_computing_publication_material 'Bruker SHELXTL'
_computing_structure_refinement 'SHELXL-2013 (Sheldrick, 2013)'
_computing_structure_solution 'SHELXS-97 (Sheldrick 2008)'
_diffrn_ambient_temperature 150(2)
_diffrn_measured_fraction_theta_full 0.999
_diffrn_measured_fraction_theta_max 0.998
_diffrn_measurement_device_type 'Bruker APEX-II CCD'
_diffrn_measurement_method '\f and \w scans'
_diffrn_radiation_type MoK\a
_diffrn_radiation_wavelength 0.71073
_diffrn_reflns_av_R_equivalents 0.0857
_diffrn_reflns_av_unetI/netI 0.0399
_diffrn_reflns_laue_measured_fraction_full 0.999
_diffrn_reflns_laue_measured_fraction_max 0.998
_diffrn_reflns_limit_h_max 15
_diffrn_reflns_limit_h_min -15
_diffrn_reflns_limit_k_max 22
_diffrn_reflns_limit_k_min -22
_diffrn_reflns_limit_l_max 24
_diffrn_reflns_limit_l_min -24
_diffrn_reflns_number 119425
_diffrn_reflns_point_group_measured_fraction_full 0.999
_diffrn_reflns_point_group_measured_fraction_max 0.998
_diffrn_reflns_theta_full 25.242
_diffrn_reflns_theta_max 26.436
_diffrn_reflns_theta_min 2.174
_exptl_absorpt_coefficient_mu 0.118
_exptl_absorpt_correction_T_max 0.982
_exptl_absorpt_correction_T_min 0.975
_exptl_absorpt_correction_type multi-scan
_exptl_absorpt_process_details SADABs
_exptl_crystal_colour orange
_exptl_crystal_density_diffrn 1.221
_exptl_crystal_description plate
_exptl_crystal_F_000 1616
_exptl_crystal_size_max 0.323
_exptl_crystal_size_mid 0.181
_exptl_crystal_size_min 0.158
_refine_diff_density_max 0.933
_refine_diff_density_min -0.371
_refine_diff_density_rms 0.062
_refine_ls_extinction_method none
_refine_ls_goodness_of_fit_ref 1.092
_refine_ls_hydrogen_treatment constr
_refine_ls_matrix_type full
_refine_ls_number_parameters 525
_refine_ls_number_reflns 8553
_refine_ls_number_restraints 0
_refine_ls_restrained_S_all 1.092
_refine_ls_R_factor_all 0.1031
_refine_ls_R_factor_gt 0.0626
_refine_ls_shift/su_max 0.000
_refine_ls_shift/su_mean 0.000
_refine_ls_structure_factor_coef Fsqd
_refine_ls_weighting_details 'w=1/[\s^2^(Fo^2^)+(0.0546P)^2^+4.6391P] where P=(Fo^2^+2Fc^2^)/3'
_refine_ls_weighting_scheme calc
_refine_ls_wR_factor_gt 0.1353
_refine_ls_wR_factor_ref 0.1600
_reflns_Friedel_coverage 0.000
_reflns_number_gt 6071
_reflns_number_total 8553
_reflns_threshold_expression 'I > 2\s(I)'
_cod_data_source_file ic5b02469_si_002.cif
_cod_data_source_block 7PhCH3pyr
_cod_database_code 4344862
_shelx_space_group_comment
;
The symmetry employed for this shelxl refinement is uniquely defined
by the following loop, which should always be used as a source of
symmetry information in preference to the above space-group names.
They are only intended as comments.
;
_shelx_estimated_absorpt_t_min 0.963
_shelx_estimated_absorpt_t_max 0.982
_shelxl_version_number 2013-4

loop_
_space_group_symop_operation_xyz
'x, y, z'
'-x, y+1/2, -z+1/2'
'-x, -y, -z'
'x, -y-1/2, z-1/2'

loop_
_atom_site_label
_atom_site_type_symbol
_atom_site_fract_x
_atom_site_fract_y
_atom_site_fract_z
_atom_site_U_iso_or_equiv
_atom_site_adp_type
_atom_site_occupancy
_atom_site_site_symmetry_order
_atom_site_calc_flag
_atom_site_refinement_flags_posn
_atom_site_refinement_flags_adp
S1 S 0.76277(6) 0.07139(4) 0.12233(4) 0.03600(19) Uani 1 1 d . .
N1 N 0.92102(16) 0.16960(11) 0.17644(9) 0.0213(4) Uani 1 1 d . .
N2 N 1.10159(16) 0.24225(10) 0.22470(10) 0.0218(4) Uani 1 1 d . .
C45 C 0.5547(3) 0.1270(2) 0.3115(2) 0.0667(12) Uani 1 1 d . .
H45 H 0.5581 0.1247 0.3599 0.080 Uiso 1 1 calc R U
C25 C 0.6736(3) 0.52232(17) 0.03467(16) 0.0466(8) Uani 1 1 d . .
H1 H 0.6406 0.5647 0.0091 0.056 Uiso 1 1 calc R U
C26 C 0.7311(3) 0.53201(16) 0.10027(16) 0.0437(7) Uani 1 1 d . .
H23 H 0.7394 0.5813 0.1200 0.052 Uiso 1 1 calc R U
C27 C 0.7771(2) 0.46945(15) 0.13785(13) 0.0318(6) Uani 1 1 d . .
H24 H 0.8163 0.4766 0.1833 0.038 Uiso 1 1 calc R U
C22 C 0.76690(19) 0.39785(14) 0.11073(12) 0.0243(5) Uani 1 1 d . .
C2 C 0.8119(2) 0.32942(13) 0.15256(11) 0.0222(5) Uani 1 1 d . .
C1 C 0.92300(19) 0.31877(13) 0.17387(11) 0.0210(5) Uani 1 1 d . .
B1 B 0.9668(2) 0.24391(15) 0.21870(13) 0.0212(6) Uani 1 1 d . .
C61 C 0.99611(19) 0.11846(13) 0.14950(12) 0.0214(5) Uani 1 1 d . .
C62 C 0.9967(2) 0.11635(13) 0.07916(12) 0.0253(5) Uani 1 1 d . .
H5 H 0.9440 0.1456 0.0489 0.030 Uiso 1 1 calc R U
C63 C 1.0733(2) 0.07219(14) 0.05309(12) 0.0263(5) Uani 1 1 d . .
H4 H 1.0723 0.0712 0.0049 0.032 Uiso 1 1 calc R U
C64 C 1.1521(2) 0.02895(13) 0.09600(13) 0.0265(5) Uani 1 1 d . .
C67 C 1.2399(2) -0.01484(16) 0.06728(14) 0.0357(6) Uani 1 1 d . .
H3 H 1.3000 0.0196 0.0597 0.054 Uiso 1 1 calc R U
H36 H 1.2065 -0.0381 0.0235 0.054 Uiso 1 1 calc R U
H2 H 1.2705 -0.0546 0.0998 0.054 Uiso 1 1 calc R U
C5 C 0.8116(2) 0.15194(13) 0.16272(12) 0.0239(5) Uani 1 1 d . .
C4 C 0.7279(2) 0.20479(13) 0.18454(12) 0.0230(5) Uani 1 1 d . .
C3 C 0.7256(2) 0.28097(13) 0.17567(12) 0.0228(5) Uani 1 1 d . .
C81 C 1.1481(2) 0.24537(12) 0.16690(12) 0.0235(5) Uani 1 1 d . .
H10 H 1.1002 0.2456 0.1235 0.028 Uiso 1 1 calc R U
C82 C 1.2614(2) 0.24826(14) 0.16866(13) 0.0286(6) Uani 1 1 d . .
H9 H 1.2913 0.2492 0.1272 0.034 Uiso 1 1 calc R U
C84 C 1.2846(2) 0.24725(15) 0.29085(14) 0.0316(6) Uani 1 1 d . .
H7 H 1.3310 0.2484 0.3348 0.038 Uiso 1 1 calc R U
C85 C 1.1708(2) 0.24299(14) 0.28561(12) 0.0274(5) Uani 1 1 d . .
H6 H 1.1396 0.2405 0.3266 0.033 Uiso 1 1 calc R U
C71 C 0.93730(19) 0.24204(13) 0.29574(12) 0.0213(5) Uani 1 1 d . .
C76 C 0.9360(2) 0.17440(14) 0.33271(12) 0.0279(6) Uani 1 1 d . .
H15 H 0.9474 0.1277 0.3108 0.034 Uiso 1 1 calc R U
C75 C 0.9185(2) 0.17330(15) 0.40059(13) 0.0341(6) Uani 1 1 d . .
H14 H 0.9187 0.1264 0.4244 0.041 Uiso 1 1 calc R U
C74 C 0.9010(2) 0.24036(15) 0.43333(13) 0.0326(6) Uani 1 1 d . .
H13 H 0.8884 0.2398 0.4795 0.039 Uiso 1 1 calc R U
C73 C 0.9019(2) 0.30814(15) 0.39840(13) 0.0313(6) Uani 1 1 d . .
H11 H 0.8899 0.3545 0.4206 0.038 Uiso 1 1 calc R U
C72 C 0.9203(2) 0.30866(14) 0.33071(12) 0.0243(5) Uani 1 1 d . .
H12 H 0.9214 0.3559 0.3076 0.029 Uiso 1 1 calc R U
C11 C 1.0035(2) 0.37672(13) 0.15654(12) 0.0236(5) Uani 1 1 d . .
C12 C 1.0161(2) 0.39210(14) 0.08891(13) 0.0301(6) Uani 1 1 d . .
H16 H 0.9693 0.3672 0.0522 0.036 Uiso 1 1 calc R U
C13 C 1.0959(2) 0.44319(16) 0.07446(15) 0.0382(7) Uani 1 1 d . .
H20 H 1.1043 0.4523 0.0282 0.046 Uiso 1 1 calc R U
C14 C 1.1634(2) 0.48105(15) 0.12757(17) 0.0398(7) Uani 1 1 d . .
H19 H 1.2185 0.5157 0.1178 0.048 Uiso 1 1 calc R U
C15 C 1.1503(2) 0.46823(14) 0.19468(16) 0.0357(7) Uani 1 1 d . .
H17 H 1.1947 0.4953 0.2311 0.043 Uiso 1 1 calc R U
C16 C 1.0726(2) 0.41604(13) 0.20884(13) 0.0280(6) Uani 1 1 d . .
H18 H 1.0658 0.4066 0.2553 0.034 Uiso 1 1 calc R U
C24 C 0.6643(3) 0.45083(18) 0.00622(15) 0.0452(8) Uani 1 1 d . .
H22 H 0.6258 0.4440 -0.0395 0.054 Uiso 1 1 calc R U
C23 C 0.7107(2) 0.38854(16) 0.04375(13) 0.0343(6) Uani 1 1 d . .
H21 H 0.7040 0.3394 0.0236 0.041 Uiso 1 1 calc R U
C31 C 0.6282(2) 0.32563(13) 0.19334(12) 0.0242(5) Uani 1 1 d . .
C32 C 0.5351(2) 0.34156(16) 0.14424(14) 0.0344(6) Uani 1 1 d . .
H29 H 0.5299 0.3208 0.0994 0.041 Uiso 1 1 calc R U
C33 C 0.4497(2) 0.38723(16) 0.15954(16) 0.0414(7) Uani 1 1 d . .
H28 H 0.3875 0.3985 0.1249 0.050 Uiso 1 1 calc R U
C34 C 0.4547(2) 0.41613(16) 0.22445(17) 0.0424(7) Uani 1 1 d . .
H27 H 0.3959 0.4471 0.2351 0.051 Uiso 1 1 calc R U
C35 C 0.5456(2) 0.40001(17) 0.27405(17) 0.0440(7) Uani 1 1 d . .
H26 H 0.5491 0.4195 0.3192 0.053 Uiso 1 1 calc R U
C36 C 0.6324(2) 0.35520(15) 0.25847(14) 0.0344(6) Uani 1 1 d . .
H25 H 0.6952 0.3449 0.2930 0.041 Uiso 1 1 calc R U
C41 C 0.6351(2) 0.16678(14) 0.21346(14) 0.0298(6) Uani 1 1 d . .
C42 C 0.5424(2) 0.13617(16) 0.17090(18) 0.0435(7) Uani 1 1 d . .
H33 H 0.5367 0.1398 0.1224 0.052 Uiso 1 1 calc R U
C43 C 0.4589(3) 0.10067(18) 0.1986(2) 0.0613(11) Uani 1 1 d . .
H32 H 0.3962 0.0798 0.1691 0.074 Uiso 1 1 calc R U
C44 C 0.4659(3) 0.09540(19) 0.2683(3) 0.0695(13) Uani 1 1 d . .
H31 H 0.4091 0.0697 0.2870 0.083 Uiso 1 1 calc R U
C46 C 0.6405(3) 0.16278(18) 0.28386(16) 0.0460(8) Uani 1 1 d . .
H30 H 0.7024 0.1842 0.3136 0.055 Uiso 1 1 calc R U
C66 C 1.0709(2) 0.07389(13) 0.19272(12) 0.0243(5) Uani 1 1 d . .
H34 H 1.0694 0.0733 0.2407 0.029 Uiso 1 1 calc R U
C65 C 1.1487(2) 0.02984(13) 0.16602(13) 0.0273(5) Uani 1 1 d . .
H35 H 1.2004 -0.0002 0.1963 0.033 Uiso 1 1 calc R U
C103 C 0.2253(3) 0.20116(19) 0.95857(17) 0.0541(9) Uani 1 1 d . .
H37 H 0.1470 0.2030 0.9581 0.065 Uiso 1 1 calc R U
C102 C 0.2893(3) 0.26480(19) 0.97461(16) 0.0504(8) Uani 1 1 d . .
H42 H 0.2557 0.3112 0.9848 0.061 Uiso 1 1 calc R U
C101 C 0.4038(3) 0.26068(19) 0.97575(16) 0.0525(9) Uani 1 1 d . .
H43 H 0.4479 0.3050 0.9864 0.063 Uiso 1 1 calc R U
C106 C 0.4548(3) 0.1944(2) 0.96194(18) 0.0564(9) Uani 1 1 d . .
C104 C 0.2751(3) 0.1346(2) 0.9431(2) 0.0627(10) Uani 1 1 d . .
H41 H 0.2303 0.0909 0.9307 0.075 Uiso 1 1 calc R U
C105 C 0.3887(4) 0.1305(2) 0.9454(2) 0.0693(11) Uani 1 1 d . .
H40 H 0.4221 0.0839 0.9357 0.083 Uiso 1 1 calc R U
C83 C 1.3316(2) 0.24982(14) 0.23171(14) 0.0314(6) Uani 1 1 d . .
H8 H 1.4104 0.2526 0.2343 0.038 Uiso 1 1 calc R U
C107 C 0.5776(4) 0.1884(3) 0.9616(3) 0.0947(15) Uani 1 1 d . .
H10A H 0.5974 0.2200 0.9246 0.142 Uiso 1 1 calc R U
H10B H 0.5970 0.1354 0.9542 0.142 Uiso 1 1 calc R U
H10C H 0.6188 0.2058 1.0059 0.142 Uiso 1 1 calc R U

loop_
_atom_site_aniso_label
_atom_site_aniso_U_11
_atom_site_aniso_U_22
_atom_site_aniso_U_33
_atom_site_aniso_U_23
_atom_site_aniso_U_13
_atom_site_aniso_U_12
S1 0.0343(4) 0.0310(4) 0.0435(4) -0.0165(3) 0.0091(3) -0.0073(3)
N1 0.0253(11) 0.0213(10) 0.0173(10) -0.0012(8) 0.0031(8) -0.0005(8)
N2 0.0248(11) 0.0195(10) 0.0210(10) -0.0015(8) 0.0033(8) -0.0001(8)
C45 0.067(3) 0.071(2) 0.073(3) 0.045(2) 0.043(2) 0.033(2)
C25 0.053(2) 0.0391(17) 0.0472(19) 0.0194(14) 0.0072(15) 0.0091(14)
C26 0.061(2) 0.0267(15) 0.0454(18) 0.0047(13) 0.0139(15) 0.0080(13)
C27 0.0359(15) 0.0333(15) 0.0264(14) 0.0023(11) 0.0054(11) 0.0030(12)
C22 0.0196(12) 0.0286(13) 0.0255(13) 0.0052(10) 0.0059(10) -0.0012(10)
C2 0.0259(13) 0.0226(12) 0.0176(11) -0.0006(9) 0.0020(10) -0.0013(10)
C1 0.0254(13) 0.0215(12) 0.0160(11) -0.0019(9) 0.0032(9) -0.0026(9)
B1 0.0222(14) 0.0226(13) 0.0192(13) -0.0021(10) 0.0043(11) -0.0005(11)
C61 0.0244(13) 0.0176(11) 0.0223(12) -0.0028(9) 0.0044(10) -0.0013(9)
C62 0.0298(14) 0.0243(12) 0.0209(12) 0.0016(10) 0.0017(10) -0.0014(10)
C63 0.0324(14) 0.0277(13) 0.0201(12) -0.0022(10) 0.0085(10) -0.0040(11)
C64 0.0298(14) 0.0218(12) 0.0293(14) -0.0037(10) 0.0089(11) -0.0048(10)
C67 0.0363(16) 0.0357(15) 0.0374(15) -0.0035(12) 0.0126(12) 0.0042(12)
C5 0.0294(14) 0.0226(12) 0.0196(12) -0.0010(9) 0.0042(10) -0.0023(10)
C4 0.0240(13) 0.0249(13) 0.0192(12) -0.0026(9) 0.0008(10) -0.0030(10)
C3 0.0232(13) 0.0251(12) 0.0191(12) -0.0013(9) 0.0004(10) -0.0023(10)
C81 0.0284(13) 0.0195(12) 0.0225(12) -0.0003(9) 0.0036(10) -0.0009(10)
C82 0.0301(14) 0.0280(13) 0.0297(14) 0.0009(11) 0.0109(11) -0.0016(11)
C84 0.0267(14) 0.0366(15) 0.0291(14) -0.0018(11) -0.0027(11) 0.0018(11)
C85 0.0299(14) 0.0303(13) 0.0210(13) -0.0014(10) 0.0014(10) 0.0020(11)
C71 0.0197(12) 0.0240(12) 0.0195(12) -0.0018(9) 0.0010(9) -0.0024(9)
C76 0.0363(15) 0.0249(13) 0.0225(13) -0.0029(10) 0.0046(11) -0.0048(11)
C75 0.0479(17) 0.0304(14) 0.0232(13) 0.0030(11) 0.0041(12) -0.0074(12)
C74 0.0424(16) 0.0387(15) 0.0176(12) -0.0013(11) 0.0077(11) -0.0032(12)
C73 0.0373(15) 0.0315(14) 0.0249(13) -0.0069(11) 0.0049(11) 0.0023(11)
C72 0.0254(13) 0.0238(12) 0.0234(12) 0.0013(10) 0.0032(10) 0.0009(10)
C11 0.0239(13) 0.0193(12) 0.0280(13) 0.0011(10) 0.0051(10) 0.0016(9)
C12 0.0310(14) 0.0303(14) 0.0292(14) 0.0053(11) 0.0061(11) -0.0013(11)
C13 0.0366(16) 0.0392(16) 0.0421(17) 0.0180(13) 0.0163(13) 0.0048(13)
C14 0.0266(15) 0.0262(14) 0.068(2) 0.0093(13) 0.0136(14) -0.0007(11)
C15 0.0266(14) 0.0224(13) 0.0563(19) -0.0056(12) 0.0018(13) -0.0007(11)
C16 0.0274(14) 0.0237(13) 0.0323(14) -0.0030(10) 0.0034(11) 0.0018(10)
C24 0.0471(19) 0.057(2) 0.0288(15) 0.0133(14) -0.0025(13) -0.0023(15)
C23 0.0376(16) 0.0340(15) 0.0303(14) 0.0007(11) 0.0027(12) -0.0024(12)
C31 0.0244(13) 0.0192(12) 0.0289(13) 0.0029(10) 0.0045(10) -0.0034(10)
C32 0.0265(14) 0.0406(16) 0.0351(15) 0.0073(12) 0.0027(11) -0.0027(12)
C33 0.0260(15) 0.0412(16) 0.0549(19) 0.0145(14) 0.0009(13) 0.0006(12)
C34 0.0265(15) 0.0292(15) 0.073(2) -0.0017(14) 0.0117(15) 0.0028(11)
C35 0.0329(16) 0.0451(17) 0.0543(19) -0.0183(14) 0.0081(14) 0.0011(13)
C36 0.0241(14) 0.0384(15) 0.0386(16) -0.0079(12) -0.0005(11) 0.0024(11)
C41 0.0300(14) 0.0204(12) 0.0414(15) 0.0013(11) 0.0130(12) 0.0024(10)
C42 0.0327(16) 0.0363(16) 0.064(2) -0.0163(14) 0.0167(14) -0.0087(13)
C43 0.042(2) 0.0366(18) 0.113(3) -0.0204(19) 0.036(2) -0.0114(14)
C44 0.051(2) 0.0346(18) 0.135(4) 0.023(2) 0.052(3) 0.0041(16)
C46 0.0398(17) 0.0538(19) 0.0474(18) 0.0206(15) 0.0160(14) 0.0123(14)
C66 0.0308(14) 0.0231(12) 0.0191(12) 0.0003(9) 0.0046(10) -0.0008(10)
C65 0.0307(14) 0.0228(12) 0.0288(14) 0.0038(10) 0.0058(11) 0.0033(10)
C103 0.064(2) 0.054(2) 0.0484(19) 0.0154(16) 0.0206(17) 0.0003(17)
C102 0.069(2) 0.0486(19) 0.0340(17) 0.0036(14) 0.0093(15) 0.0068(17)
C101 0.061(2) 0.056(2) 0.0343(17) -0.0027(14) -0.0098(15) 0.0015(17)
C106 0.052(2) 0.063(2) 0.052(2) 0.0157(17) 0.0000(16) 0.0121(17)
C104 0.078(3) 0.044(2) 0.073(3) 0.0053(17) 0.034(2) -0.0097(18)
C105 0.086(3) 0.042(2) 0.088(3) 0.0182(19) 0.038(2) 0.0117(19)
C83 0.0243(13) 0.0293(14) 0.0402(15) -0.0015(11) 0.0040(11) 0.0004(11)
C107 0.086(3) 0.101(4) 0.091(3) -0.010(3) -0.003(3) 0.023(3)

loop_
_atom_type_symbol
_atom_type_description
_atom_type_scat_dispersion_real
_atom_type_scat_dispersion_imag
_atom_type_scat_source
C C 0.0033 0.0016 'International Tables Vol C Tables 4.2.6.8 and 6.1.1.4'
H H 0.0000 0.0000 'International Tables Vol C Tables 4.2.6.8 and 6.1.1.4'
N N 0.0061 0.0033 'International Tables Vol C Tables 4.2.6.8 and 6.1.1.4'
B B 0.0013 0.0007 'International Tables Vol C Tables 4.2.6.8 and 6.1.1.4'
S S 0.1246 0.1234 'International Tables Vol C Tables 4.2.6.8 and 6.1.1.4'

loop_
_geom_angle_atom_site_label_1
_geom_angle_atom_site_label_2
_geom_angle_atom_site_label_3
_geom_angle
C5 N1 C61 116.39(19)
C5 N1 B1 122.50(19)
C61 N1 B1 121.09(18)
C85 N2 C81 117.7(2)
C85 N2 B1 122.3(2)
C81 N2 B1 119.77(19)
C44 C45 C46 119.8(4)
C44 C45 H45 120.1
C46 C45 H45 120.1
C26 C25 C24 119.5(3)
C26 C25 H1 120.3
C24 C25 H1 120.3
C25 C26 C27 119.9(3)
C25 C26 H23 120.1
C27 C26 H23 120.1
C22 C27 C26 121.4(2)
C22 C27 H24 119.3
C26 C27 H24 119.3
C27 C22 C23 118.5(2)
C27 C22 C2 121.5(2)
C23 C22 C2 120.0(2)
C1 C2 C3 122.9(2)
C1 C2 C22 121.9(2)
C3 C2 C22 114.7(2)
C2 C1 C11 119.4(2)
C2 C1 B1 119.8(2)
C11 C1 B1 120.8(2)
N1 B1 C71 111.10(19)
N1 B1 N2 106.28(18)
C71 B1 N2 108.19(18)
N1 B1 C1 109.08(18)
C71 B1 C1 115.04(19)
N2 B1 C1 106.69(18)
C66 C61 C62 119.2(2)
C66 C61 N1 121.1(2)
C62 C61 N1 119.6(2)
C63 C62 C61 120.4(2)
C63 C62 H5 119.8
C61 C62 H5 119.8
C62 C63 C64 121.3(2)
C62 C63 H4 119.3
C64 C63 H4 119.3
C65 C64 C63 117.7(2)
C65 C64 C67 121.6(2)
C63 C64 C67 120.6(2)
C64 C67 H3 109.5
C64 C67 H36 109.5
H3 C67 H36 109.5
C64 C67 H2 109.5
H3 C67 H2 109.5
H36 C67 H2 109.5
N1 C5 C4 119.6(2)
N1 C5 S1 123.07(18)
C4 C5 S1 117.30(17)
C3 C4 C5 125.5(2)
C3 C4 C41 119.3(2)
C5 C4 C41 115.0(2)
C4 C3 C2 127.6(2)
C4 C3 C31 119.1(2)
C2 C3 C31 113.2(2)
N2 C81 C82 122.6(2)
N2 C81 H10 118.7
C82 C81 H10 118.7
C81 C82 C83 119.1(2)
C81 C82 H9 120.5
C83 C82 H9 120.5
C85 C84 C83 119.5(2)
C85 C84 H7 120.2
C83 C84 H7 120.2
N2 C85 C84 122.5(2)
N2 C85 H6 118.8
C84 C85 H6 118.8
C72 C71 C76 116.3(2)
C72 C71 B1 121.5(2)
C76 C71 B1 122.1(2)
C75 C76 C71 122.1(2)
C75 C76 H15 119.0
C71 C76 H15 119.0
C74 C75 C76 120.0(2)
C74 C75 H14 120.0
C76 C75 H14 120.0
C73 C74 C75 119.5(2)
C73 C74 H13 120.3
C75 C74 H13 120.3
C74 C73 C72 120.1(2)
C74 C73 H11 119.9
C72 C73 H11 119.9
C73 C72 C71 122.1(2)
C73 C72 H12 119.0
C71 C72 H12 119.0
C12 C11 C16 117.4(2)
C12 C11 C1 122.3(2)
C16 C11 C1 120.2(2)
C13 C12 C11 121.1(2)
C13 C12 H16 119.5
C11 C12 H16 119.5
C12 C13 C14 120.0(3)
C12 C13 H20 120.0
C14 C13 H20 120.0
C15 C14 C13 119.8(2)
C15 C14 H19 120.1
C13 C14 H19 120.1
C14 C15 C16 119.9(3)
C14 C15 H17 120.1
C16 C15 H17 120.1
C15 C16 C11 121.7(2)
C15 C16 H18 119.1
C11 C16 H18 119.1
C25 C24 C23 120.5(3)
C25 C24 H22 119.8
C23 C24 H22 119.8
C24 C23 C22 120.2(3)
C24 C23 H21 119.9
C22 C23 H21 119.9
C36 C31 C32 118.2(2)
C36 C31 C3 120.3(2)
C32 C31 C3 121.4(2)
C33 C32 C31 121.1(3)
C33 C32 H29 119.5
C31 C32 H29 119.5
C34 C33 C32 120.2(3)
C34 C33 H28 119.9
C32 C33 H28 119.9
C33 C34 C35 119.5(3)
C33 C34 H27 120.3
C35 C34 H27 120.3
C34 C35 C36 120.4(3)
C34 C35 H26 119.8
C36 C35 H26 119.8
C31 C36 C35 120.6(3)
C31 C36 H25 119.7
C35 C36 H25 119.7
C46 C41 C42 118.8(3)
C46 C41 C4 119.6(2)
C42 C41 C4 121.6(2)
C43 C42 C41 120.6(3)
C43 C42 H33 119.7
C41 C42 H33 119.7
C44 C43 C42 120.3(4)
C44 C43 H32 119.9
C42 C43 H32 119.9
C43 C44 C45 120.4(3)
C43 C44 H31 119.8
C45 C44 H31 119.8
C41 C46 C45 120.1(3)
C41 C46 H30 119.9
C45 C46 H30 119.9
C61 C66 C65 120.0(2)
C61 C66 H34 120.0
C65 C66 H34 120.0
C64 C65 C66 121.3(2)
C64 C65 H35 119.4
C66 C65 H35 119.4
C102 C103 C104 119.7(4)
C102 C103 H37 120.2
C104 C103 H37 120.2
C103 C102 C101 119.2(3)
C103 C102 H42 120.4
C101 C102 H42 120.4
C106 C101 C102 121.8(3)
C106 C101 H43 119.1
C102 C101 H43 119.1
C101 C106 C105 118.4(3)
C101 C106 C107 123.1(4)
C105 C106 C107 118.5(4)
C105 C104 C103 120.9(4)
C105 C104 H41 119.6
C103 C104 H41 119.6
C104 C105 C106 120.1(3)
C104 C105 H40 119.9
C106 C105 H40 119.9
C84 C83 C82 118.6(2)
C84 C83 H8 120.7
C82 C83 H8 120.7
C106 C107 H10A 109.5
C106 C107 H10B 109.5
H10A C107 H10B 109.5
C106 C107 H10C 109.5
H10A C107 H10C 109.5
H10B C107 H10C 109.5

loop_
_geom_bond_atom_site_label_1
_geom_bond_atom_site_label_2
_geom_bond_distance
S1 C5 1.685(2)
N1 C5 1.347(3)
N1 C61 1.446(3)
N1 B1 1.600(3)
N2 C85 1.345(3)
N2 C81 1.357(3)
N2 B1 1.621(3)
C45 C44 1.374(6)
C45 C46 1.404(5)
C45 H45 0.9500
C25 C26 1.373(4)
C25 C24 1.376(4)
C25 H1 0.9500
C26 C27 1.391(4)
C26 H23 0.9500
C27 C22 1.367(4)
C27 H24 0.9500
C22 C23 1.391(3)
C22 C2 1.510(3)
C2 C1 1.356(3)
C2 C3 1.483(3)
C1 C11 1.493(3)
C1 B1 1.626(3)
B1 C71 1.620(3)
C61 C66 1.381(3)
C61 C62 1.390(3)
C62 C63 1.377(3)
C62 H5 0.9500
C63 C64 1.392(3)
C63 H4 0.9500
C64 C65 1.390(3)
C64 C67 1.502(3)
C67 H3 0.9800
C67 H36 0.9800
C67 H2 0.9800
C5 C4 1.495(3)
C4 C3 1.353(3)
C4 C41 1.504(3)
C3 C31 1.510(3)
C81 C82 1.372(4)
C81 H10 0.9500
C82 C83 1.385(4)
C82 H9 0.9500
C84 C85 1.371(4)
C84 C83 1.384(4)
C84 H7 0.9500
C85 H6 0.9500
C71 C72 1.394(3)
C71 C76 1.398(3)
C76 C75 1.392(3)
C76 H15 0.9500
C75 C74 1.380(4)
C75 H14 0.9500
C74 C73 1.380(4)
C74 H13 0.9500
C73 C72 1.392(3)
C73 H11 0.9500
C72 H12 0.9500
C11 C12 1.396(3)
C11 C16 1.398(3)
C12 C13 1.387(4)
C12 H16 0.9500
C13 C14 1.387(4)
C13 H20 0.9500
C14 C15 1.379(4)
C14 H19 0.9500
C15 C16 1.379(4)
C15 H17 0.9500
C16 H18 0.9500
C24 C23 1.389(4)
C24 H22 0.9500
C23 H21 0.9500
C31 C36 1.380(4)
C31 C32 1.387(4)
C32 C33 1.386(4)
C32 H29 0.9500
C33 C34 1.370(4)
C33 H28 0.9500
C34 C35 1.375(4)
C34 H27 0.9500
C35 C36 1.393(4)
C35 H26 0.9500
C36 H25 0.9500
C41 C46 1.382(4)
C41 C42 1.393(4)
C42 C43 1.381(4)
C42 H33 0.9500
C43 C44 1.367(6)
C43 H32 0.9500
C44 H31 0.9500
C46 H30 0.9500
C66 C65 1.393(3)
C66 H34 0.9500
C65 H35 0.9500
C103 C102 1.370(5)
C103 C104 1.377(5)
C103 H37 0.9500
C102 C101 1.388(5)
C102 H42 0.9500
C101 C106 1.370(5)
C101 H43 0.9500
C106 C105 1.388(5)
C106 C107 1.496(6)
C104 C105 1.375(5)
C104 H41 0.9500
C105 H40 0.9500
C83 H8 0.9500
C107 H10A 0.9800
C107 H10B 0.9800
C107 H10C 0.9800

loop_
_geom_torsion_atom_site_label_1
_geom_torsion_atom_site_label_2
_geom_torsion_atom_site_label_3
_geom_torsion_atom_site_label_4
_geom_torsion
C24 C25 C26 C27 -1.5(5)
C25 C26 C27 C22 0.4(4)
C26 C27 C22 C23 1.0(4)
C26 C27 C22 C2 -177.0(2)
C27 C22 C2 C1 -66.5(3)
C23 C22 C2 C1 115.5(3)
C27 C22 C2 C3 106.0(3)
C23 C22 C2 C3 -72.0(3)
C3 C2 C1 C11 -171.0(2)
C22 C2 C1 C11 0.9(3)
C3 C2 C1 B1 8.2(3)
C22 C2 C1 B1 -179.9(2)
C5 N1 B1 C71 61.4(3)
C61 N1 B1 C71 -120.0(2)
C5 N1 B1 N2 178.84(19)
C61 N1 B1 N2 -2.6(3)
C5 N1 B1 C1 -66.5(3)
C61 N1 B1 C1 112.1(2)
C85 N2 B1 N1 -122.3(2)
C81 N2 B1 N1 62.3(2)
C85 N2 B1 C71 -2.9(3)
C81 N2 B1 C71 -178.31(19)
C85 N2 B1 C1 121.4(2)
C81 N2 B1 C1 -54.0(2)
C2 C1 B1 N1 56.7(3)
C11 C1 B1 N1 -124.1(2)
C2 C1 B1 C71 -68.9(3)
C11 C1 B1 C71 110.3(2)
C2 C1 B1 N2 171.1(2)
C11 C1 B1 N2 -9.7(3)
C5 N1 C61 C66 -111.9(2)
B1 N1 C61 C66 69.4(3)
C5 N1 C61 C62 70.9(3)
B1 N1 C61 C62 -107.7(2)
C66 C61 C62 C63 -2.0(3)
N1 C61 C62 C63 175.2(2)
C61 C62 C63 C64 -0.3(4)
C62 C63 C64 C65 2.1(4)
C62 C63 C64 C67 -175.9(2)
C61 N1 C5 C4 -175.76(19)
B1 N1 C5 C4 2.9(3)
C61 N1 C5 S1 5.0(3)
B1 N1 C5 S1 -176.33(17)
N1 C5 C4 C3 46.0(3)
S1 C5 C4 C3 -134.8(2)
N1 C5 C4 C41 -139.0(2)
S1 C5 C4 C41 40.2(3)
C5 C4 C3 C2 -9.7(4)
C41 C4 C3 C2 175.5(2)
C5 C4 C3 C31 173.2(2)
C41 C4 C3 C31 -1.6(3)
C1 C2 C3 C4 -40.4(4)
C22 C2 C3 C4 147.2(2)
C1 C2 C3 C31 136.9(2)
C22 C2 C3 C31 -35.5(3)
C85 N2 C81 C82 0.8(3)
B1 N2 C81 C82 176.4(2)
N2 C81 C82 C83 -1.5(4)
C81 N2 C85 C84 0.5(3)
B1 N2 C85 C84 -175.1(2)
C83 C84 C85 N2 -1.0(4)
N1 B1 C71 C72 -150.3(2)
N2 B1 C71 C72 93.4(2)
C1 B1 C71 C72 -25.7(3)
N1 B1 C71 C76 34.8(3)
N2 B1 C71 C76 -81.5(3)
C1 B1 C71 C76 159.3(2)
C72 C71 C76 C75 0.1(4)
B1 C71 C76 C75 175.3(2)
C71 C76 C75 C74 0.5(4)
C76 C75 C74 C73 -0.5(4)
C75 C74 C73 C72 0.0(4)
C74 C73 C72 C71 0.6(4)
C76 C71 C72 C73 -0.6(4)
B1 C71 C72 C73 -175.9(2)
C2 C1 C11 C12 -64.2(3)
B1 C1 C11 C12 116.6(3)
C2 C1 C11 C16 118.0(3)
B1 C1 C11 C16 -61.1(3)
C16 C11 C12 C13 1.4(4)
C1 C11 C12 C13 -176.4(2)
C11 C12 C13 C14 -1.2(4)
C12 C13 C14 C15 -0.6(4)
C13 C14 C15 C16 2.1(4)
C14 C15 C16 C11 -1.8(4)
C12 C11 C16 C15 0.1(4)
C1 C11 C16 C15 178.0(2)
C26 C25 C24 C23 1.2(5)
C25 C24 C23 C22 0.2(4)
C27 C22 C23 C24 -1.3(4)
C2 C22 C23 C24 176.8(2)
C4 C3 C31 C36 90.9(3)
C2 C3 C31 C36 -86.6(3)
C4 C3 C31 C32 -92.6(3)
C2 C3 C31 C32 89.9(3)
C36 C31 C32 C33 1.4(4)
C3 C31 C32 C33 -175.2(2)
C31 C32 C33 C34 -1.6(4)
C32 C33 C34 C35 0.6(4)
C33 C34 C35 C36 0.5(5)
C32 C31 C36 C35 -0.2(4)
C3 C31 C36 C35 176.4(2)
C34 C35 C36 C31 -0.7(4)
C3 C4 C41 C46 -85.1(3)
C5 C4 C41 C46 99.6(3)
C3 C4 C41 C42 94.0(3)
C5 C4 C41 C42 -81.3(3)
C46 C41 C42 C43 -1.7(4)
C4 C41 C42 C43 179.2(3)
C41 C42 C43 C44 0.3(5)
C42 C43 C44 C45 1.7(5)
C46 C45 C44 C43 -2.1(5)
C42 C41 C46 C45 1.2(4)
C4 C41 C46 C45 -179.6(3)
C44 C45 C46 C41 0.6(5)
C62 C61 C66 C65 2.5(3)
N1 C61 C66 C65 -174.6(2)
C63 C64 C65 C66 -1.6(4)
C67 C64 C65 C66 176.4(2)
C61 C66 C65 C64 -0.7(4)
C104 C103 C102 C101 -0.7(5)
C103 C102 C101 C106 -0.7(5)
C102 C101 C106 C105 1.0(5)
C102 C101 C106 C107 179.0(3)
C102 C103 C104 C105 1.9(5)
C103 C104 C105 C106 -1.5(6)
C101 C106 C105 C104 0.1(6)
C107 C106 C105 C104 -178.0(4)
C85 C84 C83 C82 0.2(4)
C81 C82 C83 C84 1.0(4)
